data_7215704
loop_
_publ_author_name
'du Plessis, Marike'
'Smith, Vincent J.'
'Barbour, Leonard J.'

_publ_section_title
;
 Single-crystal to single-crystal guest exchange and phase transformations
 in a porous metallocycle
;
_journal_issue 20
_journal_name_full CrystEngComm
_journal_page_first 4126
_journal_paper_doi 10.1039/c4ce00244j
_journal_volume 16
_journal_year 2014
_chemical_formula_moiety 'C32 H36 Ag2 N8, 0.3(C12 H12), 0.41(C6 H6), 2(B F4)'
_chemical_formula_sum 'C38 H42 Ag2 B2 F8 N8'
_chemical_formula_weight 1000.16
_chemical_name_common 'Benzene Solvate'
_space_group_IT_number 2
_symmetry_cell_setting triclinic
_symmetry_space_group_name_Hall '-P 1'
_symmetry_space_group_name_H-M 'P -1'
_atom_sites_solution_hydrogens geom
_atom_sites_solution_primary direct
_atom_sites_solution_secondary difmap
_audit_creation_method SHELXL-97
_cell_angle_alpha 72.237(4)
_cell_angle_beta 89.284(4)
_cell_angle_gamma 89.239(4)
_cell_formula_units_Z 1
_cell_length_a 7.1020(18)
_cell_length_b 12.388(3)
_cell_length_c 12.794(3)
_cell_measurement_reflns_used 4137
_cell_measurement_temperature 100(2)
_cell_measurement_theta_max 30.06
_cell_measurement_theta_min 2.75
_cell_volume 1071.8(5)
_computing_cell_refinement 'Bruker SAINT'
_computing_data_collection 'Bruker APEX2'
_computing_data_reduction 'Bruker SAINT'
_computing_molecular_graphics 'X-Seed (Barbour,2001;Atwood & Barbour,2003)'
_computing_structure_refinement 'SHELXL-97 (Sheldrick, 1997)'
_computing_structure_solution 'SHELXS-97 (Sheldrick, 1990)'
_diffrn_ambient_temperature 100(2)
_diffrn_measured_fraction_theta_full 0.994
_diffrn_measured_fraction_theta_max 0.914
_diffrn_measurement_device_type 'Bruker APEX-II CCD'
_diffrn_measurement_method '\f and \w scans'
_diffrn_radiation_monochromator graphite
_diffrn_radiation_source 'fine-focus sealed tube'
_diffrn_radiation_type MoK\a
_diffrn_radiation_wavelength 0.71073
_diffrn_reflns_av_R_equivalents 0.0438
_diffrn_reflns_av_sigmaI/netI 0.0561
_diffrn_reflns_limit_h_max 10
_diffrn_reflns_limit_h_min -9
_diffrn_reflns_limit_k_max 17
_diffrn_reflns_limit_k_min -17
_diffrn_reflns_limit_l_max 18
_diffrn_reflns_limit_l_min -18
_diffrn_reflns_number 15794
_diffrn_reflns_theta_full 26.50
_diffrn_reflns_theta_max 30.86
_diffrn_reflns_theta_min 1.73
_diffrn_standards_number 0
_exptl_absorpt_coefficient_mu 0.986
_exptl_absorpt_correction_T_max 0.8449
_exptl_absorpt_correction_T_min 0.8257
_exptl_absorpt_correction_type multi-scan
_exptl_absorpt_process_details 'Symmetry-related measurements'
_exptl_crystal_colour colourless
_exptl_crystal_density_diffrn 1.550
_exptl_crystal_density_method 'not measured'
_exptl_crystal_description prism
_exptl_crystal_F_000 502
_exptl_crystal_size_max 0.20
_exptl_crystal_size_mid 0.19
_exptl_crystal_size_min 0.18
_refine_diff_density_max 0.887
_refine_diff_density_min -0.545
_refine_diff_density_rms 0.113
_refine_ls_extinction_method none
_refine_ls_goodness_of_fit_ref 1.005
_refine_ls_hydrogen_treatment constr
_refine_ls_matrix_type full
_refine_ls_number_parameters 288
_refine_ls_number_reflns 6181
_refine_ls_number_restraints 249
_refine_ls_restrained_S_all 0.992
_refine_ls_R_factor_all 0.0510
_refine_ls_R_factor_gt 0.0372
_refine_ls_shift/su_max 0.000
_refine_ls_shift/su_mean 0.000
_refine_ls_structure_factor_coef Fsqd
_refine_ls_weighting_details 'calc w=1/[\s^2^(Fo^2^)+(0.0451P)^2^+0.6247P] where P=(Fo^2^+2Fc^2^)/3'
_refine_ls_weighting_scheme calc
_refine_ls_wR_factor_gt 0.0868
_refine_ls_wR_factor_ref 0.0937
_reflns_number_gt 5125
_reflns_number_total 6181
_reflns_threshold_expression >2sigma(I)
_cod_data_source_file c4ce00244j2.cif
_cod_data_source_block C:
_cod_depositor_comments
;
The following automatic conversions were performed:

data name '_iucr_refine_instruction_details' was replaced with
'_iucr_refine_instructions_details' as specified in the replacement
file 'data/replacement-values/replacement_tags.lst'.

Automatic conversion script
Id: cif_correct_tags 9268 2022-04-12 08:56:07Z antanas 
;
_cod_original_sg_symbol_H-M P-1
_cod_database_code 7215704

loop_
_symmetry_equiv_pos_as_xyz
'x, y, z'
'-x, -y, -z'

loop_
_atom_site_label
_atom_site_type_symbol
_atom_site_fract_x
_atom_site_fract_y
_atom_site_fract_z
_atom_site_U_iso_or_equiv
_atom_site_adp_type
_atom_site_occupancy
_atom_site_symmetry_multiplicity
_atom_site_calc_flag
_atom_site_refinement_flags
_atom_site_disorder_assembly
_atom_site_disorder_group
Ag1 Ag 0.00322(3) 0.178573(16) 0.186498(16) 0.01810(7) Uani 1 1 d U . .
F1 F -0.6433(2) 0.28884(14) 0.22718(15) 0.0287(4) Uani 1 1 d U . .
N1 N -0.0784(3) 0.31340(18) 0.05018(18) 0.0179(4) Uani 1 1 d U . .
C1 C 0.2264(4) 0.3363(2) -0.0562(2) 0.0232(6) Uani 1 1 d U . .
H1A H 0.2872 0.3027 0.0149 0.035 Uiso 1 1 calc R . .
H1B H 0.2928 0.4054 -0.0971 0.035 Uiso 1 1 calc R . .
H1C H 0.2307 0.2821 -0.0982 0.035 Uiso 1 1 calc R . .
B1 B -0.5044(4) 0.3017(2) 0.2984(2) 0.0168(5) Uani 1 1 d U . .
F2 F -0.4455(2) 0.41386(13) 0.26472(14) 0.0252(3) Uani 1 1 d U . .
N2 N -0.0770(3) 0.44562(18) -0.10987(17) 0.0155(4) Uani 1 1 d U . .
C2 C 0.0264(4) 0.3648(2) -0.0381(2) 0.0157(5) Uani 1 1 d U . .
F3 F -0.5744(3) 0.27287(15) 0.40514(14) 0.0300(4) Uani 1 1 d U . .
N3 N -0.0936(3) 0.12229(18) -0.44944(18) 0.0174(4) Uani 1 1 d U . .
C3 C -0.2558(4) 0.3631(2) 0.0319(2) 0.0180(5) Uani 1 1 d U . .
H3 H -0.3604 0.3429 0.0808 0.022 Uiso 1 1 calc R . .
F4 F -0.3528(2) 0.22959(14) 0.29433(13) 0.0246(3) Uani 1 1 d U . .
N4 N -0.0878(3) -0.04259(18) -0.32118(18) 0.0182(4) Uani 1 1 d U . .
C4 C -0.2568(4) 0.4452(2) -0.0667(2) 0.0179(5) Uani 1 1 d U . .
H4 H -0.3598 0.4926 -0.0994 0.022 Uiso 1 1 calc R . .
C5 C -0.0177(4) 0.5155(2) -0.2207(2) 0.0170(5) Uani 1 1 d U . .
H5A H 0.1119 0.5430 -0.2178 0.020 Uiso 1 1 calc R . .
H5B H -0.1023 0.5824 -0.2461 0.020 Uiso 1 1 calc R . .
C6 C -0.0234(4) 0.4476(2) -0.3009(2) 0.0169(5) Uani 1 1 d U . .
C7 C -0.1934(4) 0.4058(3) -0.3248(2) 0.0261(6) Uani 1 1 d U . .
H7 H -0.3070 0.4224 -0.2926 0.031 Uiso 1 1 calc R . .
C8 C -0.1979(4) 0.3399(3) -0.3952(2) 0.0253(6) Uani 1 1 d U . .
H8 H -0.3146 0.3115 -0.4106 0.030 Uiso 1 1 calc R . .
C9 C -0.0327(4) 0.3153(2) -0.4435(2) 0.0161(5) Uani 1 1 d U . .
C10 C -0.0375(4) 0.2377(2) -0.5153(2) 0.0173(5) Uani 1 1 d U . .
H10A H -0.1281 0.2681 -0.5756 0.021 Uiso 1 1 calc R . .
H10B H 0.0886 0.2348 -0.5483 0.021 Uiso 1 1 calc R . .
C11 C -0.2745(4) 0.0812(2) -0.4409(2) 0.0219(5) Uani 1 1 d U . .
H11 H -0.3809 0.1170 -0.4820 0.026 Uiso 1 1 calc R . .
C12 C -0.2694(4) -0.0212(2) -0.3614(2) 0.0224(5) Uani 1 1 d U . .
H12 H -0.3737 -0.0701 -0.3374 0.027 Uiso 1 1 calc R . .
C13 C 0.0147(4) 0.0464(2) -0.3758(2) 0.0174(5) Uani 1 1 d U . .
C14 C 0.2182(4) 0.0614(2) -0.3578(3) 0.0255(6) Uani 1 1 d U . .
H14A H 0.2315 0.1119 -0.3125 0.038 Uiso 1 1 calc R . .
H14B H 0.2812 0.0947 -0.4288 0.038 Uiso 1 1 calc R . .
H14C H 0.2757 -0.0124 -0.3204 0.038 Uiso 1 1 calc R . .
C15 C 0.1358(4) 0.3600(2) -0.4232(2) 0.0200(5) Uani 1 1 d U . .
H15 H 0.2486 0.3458 -0.4577 0.024 Uiso 1 1 calc R . .
C16 C 0.1402(4) 0.4258(2) -0.3521(2) 0.0190(5) Uani 1 1 d U . .
H16 H 0.2563 0.4561 -0.3385 0.023 Uiso 1 1 calc R . .
C17 C -0.4381(14) 0.0389(7) -0.1067(7) 0.0184(18) Uiso 0.276(3) 1 d PDU . 1
H17 H -0.3972 0.0682 -0.1809 0.022 Uiso 0.276(3) 1 calc PR . 1
C18 C -0.4342(15) 0.1076(7) -0.0388(6) 0.0183(18) Uiso 0.276(3) 1 d PDU . 1
H18 H -0.3853 0.1820 -0.0662 0.022 Uiso 0.276(3) 1 calc PR . 1
C19 C -0.5010(13) 0.0688(8) 0.0686(6) 0.0189(18) Uiso 0.276(3) 1 d PDU . 1
H19 H -0.5037 0.1169 0.1140 0.023 Uiso 0.276(3) 1 calc PR . 1
C20 C -0.0958(13) 0.1414(7) -0.1326(7) 0.0180(17) Uiso 0.296(3) 1 d PU A -2
H20 H -0.0392 0.1873 -0.1986 0.022 Uiso 0.296(3) 1 calc PR A -2
C21 C 0.0084(17) 0.0542(10) -0.0612(10) 0.022(2) Uiso 0.296(3) 1 d PU A -2
H21 H 0.1355 0.0408 -0.0781 0.027 Uiso 0.296(3) 1 calc PR A -2
C22 C -0.0761(18) -0.0133(10) 0.0356(9) 0.029(2) Uiso 0.296(3) 1 d PU A -2
H22 H -0.0085 -0.0733 0.0858 0.035 Uiso 0.296(3) 1 calc PR A -2
C23 C -0.2602(18) 0.0102(10) 0.0553(10) 0.033(2) Uiso 0.296(3) 1 d PU A -2
H23 H -0.3186 -0.0365 0.1203 0.040 Uiso 0.296(3) 1 calc PR A -2
C24 C -0.3667(18) 0.0972(9) -0.0127(10) 0.031(2) Uiso 0.296(3) 1 d PU A -2
H24 H -0.4927 0.1116 0.0055 0.037 Uiso 0.296(3) 1 calc PR A -2
C25 C -0.2815(13) 0.1621(8) -0.1083(8) 0.0221(17) Uiso 0.296(3) 1 d PU A -2
H25 H -0.3506 0.2217 -0.1581 0.026 Uiso 0.296(3) 1 calc PR A -2
C26 C -0.146(3) 0.0804(17) -0.0385(15) 0.028(3) Uiso 0.131(6) 1 d PDU . 5
H26 H -0.2424 0.1360 -0.0615 0.034 Uiso 0.131(6) 1 calc PR . 5
C27 C -0.153(3) -0.0055(15) 0.0651(15) 0.021(3) Uiso 0.131(6) 1 d PDU . 5
H27 H -0.2607 -0.0137 0.1115 0.025 Uiso 0.131(6) 1 calc PR . 5
C28 C 0.007(3) -0.079(2) 0.097(2) 0.026(4) Uiso 0.131(6) 1 d PDU . 5
H28 H 0.0058 -0.1305 0.1686 0.032 Uiso 0.131(6) 1 calc PR . 5

loop_
_atom_site_aniso_label
_atom_site_aniso_U_11
_atom_site_aniso_U_22
_atom_site_aniso_U_33
_atom_site_aniso_U_23
_atom_site_aniso_U_13
_atom_site_aniso_U_12
Ag1 0.02033(11) 0.01467(10) 0.01593(10) 0.00039(7) -0.00209(7) 0.00066(7)
F1 0.0237(9) 0.0218(8) 0.0361(10) -0.0016(7) -0.0146(7) -0.0032(7)
N1 0.0189(11) 0.0169(10) 0.0159(10) -0.0021(8) -0.0004(8) -0.0013(8)
C1 0.0177(13) 0.0255(14) 0.0237(13) -0.0034(11) -0.0009(10) 0.0041(10)
B1 0.0158(13) 0.0173(12) 0.0154(12) -0.0023(10) 0.0001(10) -0.0007(10)
F2 0.0268(9) 0.0200(8) 0.0279(9) -0.0059(7) 0.0006(7) -0.0074(7)
N2 0.0170(10) 0.0154(9) 0.0129(9) -0.0026(7) -0.0001(8) -0.0004(8)
C2 0.0155(11) 0.0174(11) 0.0133(10) -0.0033(9) -0.0017(9) 0.0000(9)
F3 0.0313(10) 0.0317(9) 0.0227(8) -0.0024(7) 0.0116(7) 0.0053(7)
N3 0.0181(11) 0.0157(9) 0.0159(10) -0.0009(8) -0.0020(8) -0.0008(8)
C3 0.0167(12) 0.0205(12) 0.0148(11) -0.0027(9) 0.0003(9) 0.0005(9)
F4 0.0218(8) 0.0291(9) 0.0212(8) -0.0056(7) -0.0004(6) 0.0109(7)
N4 0.0170(11) 0.0167(10) 0.0179(10) -0.0006(8) -0.0017(8) 0.0000(8)
C4 0.0165(12) 0.0215(12) 0.0144(11) -0.0034(9) 0.0002(9) 0.0024(9)
C5 0.0202(12) 0.0152(11) 0.0140(11) -0.0021(9) 0.0026(9) -0.0016(9)
C6 0.0193(12) 0.0172(11) 0.0118(10) -0.0010(9) 0.0010(9) -0.0023(9)
C7 0.0171(13) 0.0397(16) 0.0258(14) -0.0161(12) 0.0026(11) -0.0014(11)
C8 0.0167(13) 0.0387(16) 0.0248(13) -0.0160(12) -0.0001(10) -0.0034(11)
C9 0.0195(12) 0.0153(11) 0.0111(10) -0.0002(9) -0.0005(9) -0.0009(9)
C10 0.0219(13) 0.0144(11) 0.0131(11) -0.0008(9) 0.0008(9) -0.0014(9)
C11 0.0173(13) 0.0218(12) 0.0219(13) 0.0009(10) -0.0053(10) -0.0024(10)
C12 0.0187(13) 0.0203(12) 0.0244(13) -0.0011(10) -0.0004(10) -0.0046(10)
C13 0.0167(12) 0.0154(11) 0.0182(11) -0.0023(9) 0.0007(9) 0.0006(9)
C14 0.0162(13) 0.0238(14) 0.0308(15) 0.0002(12) -0.0015(11) 0.0017(10)
C15 0.0185(12) 0.0183(12) 0.0229(12) -0.0063(10) 0.0069(10) -0.0018(10)
C16 0.0165(12) 0.0183(11) 0.0223(12) -0.0066(10) 0.0031(10) -0.0029(9)

loop_
_atom_type_symbol
_atom_type_description
_atom_type_scat_dispersion_real
_atom_type_scat_dispersion_imag
_atom_type_scat_source
C C 0.0033 0.0016 'International Tables Vol C Tables 4.2.6.8 and 6.1.1.4'
H H 0.0000 0.0000 'International Tables Vol C Tables 4.2.6.8 and 6.1.1.4'
B B 0.0013 0.0007 'International Tables Vol C Tables 4.2.6.8 and 6.1.1.4'
N N 0.0061 0.0033 'International Tables Vol C Tables 4.2.6.8 and 6.1.1.4'
F F 0.0171 0.0103 'International Tables Vol C Tables 4.2.6.8 and 6.1.1.4'
Ag Ag -0.8971 1.1015 'International Tables Vol C Tables 4.2.6.8 and 6.1.1.4'

loop_
_geom_angle_atom_site_label_1
_geom_angle_atom_site_label_2
_geom_angle_atom_site_label_3
_geom_angle
_geom_angle_site_symmetry_1
_geom_angle_site_symmetry_3
N1 Ag1 N4 179.03(9) . 2
C2 N1 C3 106.6(2) . .
C2 N1 Ag1 127.14(18) . .
C3 N1 Ag1 126.23(17) . .
C2 C1 H1A 109.5 . .
C2 C1 H1B 109.5 . .
H1A C1 H1B 109.5 . .
C2 C1 H1C 109.5 . .
H1A C1 H1C 109.5 . .
H1B C1 H1C 109.5 . .
F3 B1 F2 110.2(2) . .
F3 B1 F1 110.2(2) . .
F2 B1 F1 108.8(2) . .
F3 B1 F4 109.0(2) . .
F2 B1 F4 110.0(2) . .
F1 B1 F4 108.6(2) . .
C2 N2 C4 108.3(2) . .
C2 N2 C5 126.6(2) . .
C4 N2 C5 124.8(2) . .
N1 C2 N2 109.7(2) . .
N1 C2 C1 125.4(2) . .
N2 C2 C1 124.8(2) . .
C13 N3 C11 108.4(2) . .
C13 N3 C10 126.0(2) . .
C11 N3 C10 124.9(2) . .
C4 C3 N1 109.3(2) . .
C4 C3 H3 125.3 . .
N1 C3 H3 125.3 . .
C13 N4 C12 106.5(2) . .
C13 N4 Ag1 127.07(18) . 2
C12 N4 Ag1 125.92(18) . 2
C3 C4 N2 106.0(2) . .
C3 C4 H4 127.0 . .
N2 C4 H4 127.0 . .
N2 C5 C6 110.7(2) . .
N2 C5 H5A 109.5 . .
C6 C5 H5A 109.5 . .
N2 C5 H5B 109.5 . .
C6 C5 H5B 109.5 . .
H5A C5 H5B 108.1 . .
C16 C6 C7 118.8(2) . .
C16 C6 C5 120.8(2) . .
C7 C6 C5 120.4(2) . .
C8 C7 C6 120.5(3) . .
C8 C7 H7 119.7 . .
C6 C7 H7 119.7 . .
C7 C8 C9 120.4(3) . .
C7 C8 H8 119.8 . .
C9 C8 H8 119.8 . .
C15 C9 C8 119.3(2) . .
C15 C9 C10 120.6(2) . .
C8 C9 C10 120.0(2) . .
N3 C10 C9 110.2(2) . .
N3 C10 H10A 109.6 . .
C9 C10 H10A 109.6 . .
N3 C10 H10B 109.6 . .
C9 C10 H10B 109.6 . .
H10A C10 H10B 108.1 . .
C12 C11 N3 105.9(2) . .
C12 C11 H11 127.0 . .
N3 C11 H11 127.0 . .
C11 C12 N4 109.2(2) . .
C11 C12 H12 125.4 . .
N4 C12 H12 125.4 . .
N4 C13 N3 110.0(2) . .
N4 C13 C14 125.3(2) . .
N3 C13 C14 124.7(2) . .
C13 C14 H14A 109.5 . .
C13 C14 H14B 109.5 . .
H14A C14 H14B 109.5 . .
C13 C14 H14C 109.5 . .
H14A C14 H14C 109.5 . .
H14B C14 H14C 109.5 . .
C9 C15 C16 120.1(2) . .
C9 C15 H15 119.9 . .
C16 C15 H15 119.9 . .
C6 C16 C15 120.8(2) . .
C6 C16 H16 119.6 . .
C15 C16 H16 119.6 . .
C19 C17 C18 120.9(8) 2_455 .
C19 C17 H17 119.6 2_455 .
C18 C17 H17 119.6 . .
C19 C18 C17 120.9(8) . .
C19 C18 H18 119.6 . .
C17 C18 H18 119.6 . .
C17 C19 C18 118.2(7) 2_455 .
C17 C19 H19 120.9 2_455 .
C18 C19 H19 120.9 . .
C25 C20 C21 120.7(9) . .
C25 C20 H20 119.6 . .
C21 C20 H20 119.6 . .
C22 C21 C20 119.4(12) . .
C22 C21 H21 120.3 . .
C20 C21 H21 120.3 . .
C23 C22 C21 117.6(13) . .
C23 C22 H22 121.2 . .
C21 C22 H22 121.2 . .
C24 C23 C22 124.6(11) . .
C24 C23 H23 117.7 . .
C22 C23 H23 117.7 . .
C23 C24 C25 116.9(11) . .
C23 C24 H24 121.5 . .
C25 C24 H24 121.5 . .
C24 C25 C20 120.8(10) . .
C24 C25 H25 119.6 . .
C20 C25 H25 119.6 . .
C28 C26 C27 116(2) 2 .
C28 C26 H26 121.9 2 .
C27 C26 H26 121.9 . .
C28 C27 C26 118(2) . .
C28 C27 H27 121.1 . .
C26 C27 H27 121.1 . .
C26 C28 C27 126(2) 2 .
C26 C28 H28 117.1 2 .
C27 C28 H28 117.1 . .

loop_
_geom_bond_atom_site_label_1
_geom_bond_atom_site_label_2
_geom_bond_distance
_geom_bond_site_symmetry_2
Ag1 N1 2.095(2) .
Ag1 N4 2.097(2) 2
F1 B1 1.394(3) .
N1 C2 1.338(3) .
N1 C3 1.386(3) .
C1 C2 1.491(4) .
C1 H1A 0.9800 .
C1 H1B 0.9800 .
C1 H1C 0.9800 .
B1 F3 1.389(3) .
B1 F2 1.392(3) .
B1 F4 1.400(3) .
N2 C2 1.349(3) .
N2 C4 1.384(3) .
N2 C5 1.478(3) .
N3 C13 1.350(3) .
N3 C11 1.379(3) .
N3 C10 1.478(3) .
C3 C4 1.357(4) .
C3 H3 0.9500 .
N4 C13 1.331(3) .
N4 C12 1.387(4) .
N4 Ag1 2.097(2) 2
C4 H4 0.9500 .
C5 C6 1.514(3) .
C5 H5A 0.9900 .
C5 H5B 0.9900 .
C6 C16 1.390(4) .
C6 C7 1.394(4) .
C7 C8 1.389(4) .
C7 H7 0.9500 .
C8 C9 1.392(4) .
C8 H8 0.9500 .
C9 C15 1.386(4) .
C9 C10 1.519(3) .
C10 H10A 0.9900 .
C10 H10B 0.9900 .
C11 C12 1.363(4) .
C11 H11 0.9500 .
C12 H12 0.9500 .
C13 C14 1.489(4) .
C14 H14A 0.9800 .
C14 H14B 0.9800 .
C14 H14C 0.9800 .
C15 C16 1.395(4) .
C15 H15 0.9500 .
C16 H16 0.9500 .
C17 C19 1.349(12) 2_455
C17 C18 1.390(2) .
C17 H17 0.9500 .
C18 C19 1.390(2) .
C18 H18 0.9500 .
C19 C17 1.349(12) 2_455
C19 H19 0.9500 .
C20 C25 1.390(13) .
C20 C21 1.394(16) .
C20 H20 0.9500 .
C21 C22 1.398(14) .
C21 H21 0.9500 .
C22 C23 1.373(17) .
C22 H22 0.9500 .
C23 C24 1.383(17) .
C23 H23 0.9500 .
C24 C25 1.379(14) .
C24 H24 0.9500 .
C25 H25 0.9500 .
C26 C28 1.23(3) 2
C26 C27 1.425(2) .
C26 H26 0.9500 .
C27 C28 1.424(2) .
C27 H27 0.9500 .
C28 C26 1.23(3) 2
C28 H28 0.9500 .

loop_
_geom_torsion_atom_site_label_1
_geom_torsion_atom_site_label_2
_geom_torsion_atom_site_label_3
_geom_torsion_atom_site_label_4
_geom_torsion
_geom_torsion_site_symmetry_1
_geom_torsion_site_symmetry_4
C3 N1 C2 N2 1.0(3) . .
Ag1 N1 C2 N2 178.17(16) . .
C3 N1 C2 C1 -178.0(2) . .
Ag1 N1 C2 C1 -0.8(4) . .
C4 N2 C2 N1 -0.9(3) . .
C5 N2 C2 N1 -175.1(2) . .
C4 N2 C2 C1 178.1(2) . .
C5 N2 C2 C1 3.8(4) . .
C2 N1 C3 C4 -0.7(3) . .
Ag1 N1 C3 C4 -177.95(18) . .
N1 C3 C4 N2 0.2(3) . .
C2 N2 C4 C3 0.4(3) . .
C5 N2 C4 C3 174.8(2) . .
C2 N2 C5 C6 76.3(3) . .
C4 N2 C5 C6 -97.0(3) . .
N2 C5 C6 C16 -116.8(3) . .
N2 C5 C6 C7 63.3(3) . .
C16 C6 C7 C8 2.4(4) . .
C5 C6 C7 C8 -177.6(3) . .
C6 C7 C8 C9 -0.3(5) . .
C7 C8 C9 C15 -2.0(4) . .
C7 C8 C9 C10 176.5(3) . .
C13 N3 C10 C9 -73.7(3) . .
C11 N3 C10 C9 95.7(3) . .
C15 C9 C10 N3 114.1(3) . .
C8 C9 C10 N3 -64.4(3) . .
C13 N3 C11 C12 -0.7(3) . .
C10 N3 C11 C12 -171.6(2) . .
N3 C11 C12 N4 0.3(3) . .
C13 N4 C12 C11 0.3(3) . .
Ag1 N4 C12 C11 172.89(19) 2 .
C12 N4 C13 N3 -0.7(3) . .
Ag1 N4 C13 N3 -173.24(17) 2 .
C12 N4 C13 C14 178.6(3) . .
Ag1 N4 C13 C14 6.1(4) 2 .
C11 N3 C13 N4 0.9(3) . .
C10 N3 C13 N4 171.7(2) . .
C11 N3 C13 C14 -178.4(3) . .
C10 N3 C13 C14 -7.6(4) . .
C8 C9 C15 C16 2.2(4) . .
C10 C9 C15 C16 -176.3(2) . .
C7 C6 C16 C15 -2.2(4) . .
C5 C6 C16 C15 177.8(2) . .
C9 C15 C16 C6 -0.1(4) . .
C19 C17 C18 C19 -2.9(17) 2_455 .
C17 C18 C19 C17 2.9(17) . 2_455
C25 C20 C21 C22 0.3(14) . .
C20 C21 C22 C23 0.1(14) . .
C21 C22 C23 C24 -1.3(17) . .
C22 C23 C24 C25 1.9(17) . .
C23 C24 C25 C20 -1.4(15) . .
C21 C20 C25 C24 0.3(14) . .
C28 C26 C27 C28 6(4) 2 .
C26 C27 C28 C26 -6(4) . 2
